data_1560509
loop_
_publ_author_name
'Konatham, Satish'
'Vidyasagar, Kanamaluru'

_publ_section_title
;
 Syntheses and structural characterization of vanado-tellurites and
 vanadyl-selenites: SrVTeO 5 (OH), Cd 2 V 2 Te 2 O 11 , Ca 3 VSe 4 O 13
 &#x00B7;H 2 O and Ba 2 VSe 3 O 10
;
_journal_name_full 'Journal of Solid State Chemistry'
_journal_page_first 39
_journal_page_last 45
_journal_paper_doi 10.1016/j.jssc.2017.02.017
_journal_volume 249
_journal_year 2017
_chemical_formula_moiety 'Cd2 O11 Te2 V2'
_chemical_formula_sum 'Cd2 O11 Te2 V2'
_chemical_formula_weight 757.90
_space_group_crystal_system triclinic
_space_group_IT_number 2
_space_group_name_Hall '-P 1'
_space_group_name_H-M_alt 'P -1'
_atom_sites_solution_hydrogens .
_cell_angle_alpha 80.268(3)
_cell_angle_beta 73.866(3)
_cell_angle_gamma 78.544(3)
_cell_formula_units_Z 1
_cell_length_a 5.3673(3)
_cell_length_b 5.7139(3)
_cell_length_c 9.0124(5)
_cell_measurement_reflns_used 957
_cell_measurement_temperature 296(2)
_cell_measurement_theta_max 26.23
_cell_measurement_theta_min 2.37
_cell_volume 258.31(2)
_computing_cell_refinement APEXII,Bruker,2004
_computing_data_collection APEXII,Bruker,2004
_computing_data_reduction SAINT,Bruker,2004
_computing_molecular_graphics 'ORTEP-3 (Farrugia, 1997)'
_computing_publication_material 'SHELXL-97 (Sheldrick, 1997)'
_computing_structure_refinement 'SHELXL-2014/7 (Sheldrick, 2014)'
_computing_structure_solution 'SHELXL-2014/7 (Sheldrick, 2014)'
_diffrn_ambient_temperature 296(2)
_diffrn_measured_fraction_theta_full 0.998
_diffrn_measured_fraction_theta_max 0.990
_diffrn_measurement_device_type 'Bruker ApexII ccd area detector'
_diffrn_measurement_method 'phi and omega scans'
_diffrn_radiation_type MoK\a
_diffrn_radiation_wavelength 0.71073
_diffrn_reflns_av_R_equivalents 0.0550
_diffrn_reflns_av_unetI/netI 0.0585
_diffrn_reflns_Laue_measured_fraction_full 0.998
_diffrn_reflns_Laue_measured_fraction_max 0.990
_diffrn_reflns_limit_h_max 6
_diffrn_reflns_limit_h_min -6
_diffrn_reflns_limit_k_max 7
_diffrn_reflns_limit_k_min -7
_diffrn_reflns_limit_l_max 11
_diffrn_reflns_limit_l_min -9
_diffrn_reflns_number 4431
_diffrn_reflns_point_group_measured_fraction_full 0.998
_diffrn_reflns_point_group_measured_fraction_max 0.990
_diffrn_reflns_theta_full 25.242
_diffrn_reflns_theta_max 27.217
_diffrn_reflns_theta_min 2.370
_diffrn_source 'fine-focus sealed tube'
_exptl_absorpt_coefficient_mu 11.396
_exptl_absorpt_correction_type multi-scan
_exptl_absorpt_process_details SADABS(Bruker,2004)
_exptl_crystal_colour Colourless
_exptl_crystal_density_diffrn 4.872
_exptl_crystal_density_method 'not measured'
_exptl_crystal_description Rectangular
_exptl_crystal_F_000 334
_exptl_crystal_size_max 0.150
_exptl_crystal_size_mid 0.120
_exptl_crystal_size_min 0.080
_exptl_transmission_factor_max 0.402
_exptl_transmission_factor_min 0.211
_refine_diff_density_max 1.307
_refine_diff_density_min -1.298
_refine_diff_density_rms 0.341
_refine_ls_extinction_coef .
_refine_ls_extinction_method none
_refine_ls_goodness_of_fit_ref 1.059
_refine_ls_hydrogen_treatment undef
_refine_ls_matrix_type full
_refine_ls_number_parameters 79
_refine_ls_number_reflns 1145
_refine_ls_number_restraints 0
_refine_ls_restrained_S_all 1.059
_refine_ls_R_factor_all 0.0509
_refine_ls_R_factor_gt 0.0347
_refine_ls_shift/su_max 0.021
_refine_ls_shift/su_mean 0.001
_refine_ls_structure_factor_coef Fsqd
_refine_ls_weighting_details 'w=1/[\s^2^(Fo^2^)+(0.0291P)^2^] where P=(Fo^2^+2Fc^2^)/3'
_refine_ls_weighting_scheme calc
_refine_ls_wR_factor_gt 0.0694
_refine_ls_wR_factor_ref 0.0769
_reflns_Friedel_coverage 0.000
_reflns_Friedel_fraction_full .
_reflns_Friedel_fraction_max .
_reflns_number_gt 898
_reflns_number_total 1145
_reflns_threshold_expression 'I > 2\s(I)'
_cod_data_source_file JSSC-2017-249-39.cif
_cod_data_source_block Cd2V2Te2O11
_cod_database_code 1560509
_shelx_space_group_comment
;
The symmetry employed for this shelxl refinement is uniquely defined
by the following loop, which should always be used as a source of
symmetry information in preference to the above space-group names.
They are only intended as comments.
;
_shelx_estimated_absorpt_t_min 0.280
_shelx_estimated_absorpt_t_max 0.463

loop_
_space_group_symop_operation_xyz
'x, y, z'
'-x, -y, -z'

loop_
_atom_site_label
_atom_site_type_symbol
_atom_site_fract_x
_atom_site_fract_y
_atom_site_fract_z
_atom_site_U_iso_or_equiv
_atom_site_adp_type
_atom_site_occupancy
_atom_site_site_symmetry_order
_atom_site_calc_flag
_atom_site_refinement_flags_posn
_atom_site_refinement_flags_adp
_atom_site_refinement_flags_occupancy
_atom_site_disorder_assembly
_atom_site_disorder_group
Cd1 Cd 0.26221(12) 0.26129(10) 0.96134(7) 0.01315(19) Uani 1 1 d . . . . .
Te1 Te 0.34411(10) 0.80840(9) 0.73807(6) 0.01005(17) Uani 1 1 d . . . . .
V1 V 0.1377(3) 0.7084(3) 0.34491(16) 0.0134(3) Uani 1 1 d . . . . .
O1 O 0.2572(13) 0.8892(12) 0.4148(8) 0.0304(17) Uani 1 1 d . . . . .
O2 O 0.000000 0.500000 0.500000 0.037(3) Uani 1 2 d S . P . .
O3 O 0.0960(11) 0.1209(10) 0.7545(7) 0.0173(14) Uani 1 1 d . . . . .
O4 O 0.3901(11) 0.5587(10) 0.2203(6) 0.0160(14) Uani 1 1 d . . . . .
O5 O 0.4407(11) 0.8897(11) 0.9021(6) 0.0183(14) Uani 1 1 d . . . . .
O6 O 0.0840(11) 0.6291(10) 0.8508(7) 0.0164(14) Uani 1 1 d . . . . .

loop_
_atom_site_aniso_label
_atom_site_aniso_U_11
_atom_site_aniso_U_22
_atom_site_aniso_U_33
_atom_site_aniso_U_23
_atom_site_aniso_U_13
_atom_site_aniso_U_12
Cd1 0.0118(4) 0.0095(3) 0.0159(4) -0.0005(2) -0.0032(3) 0.0023(3)
Te1 0.0109(3) 0.0099(3) 0.0092(3) -0.0011(2) -0.0029(2) -0.0008(2)
V1 0.0097(8) 0.0144(8) 0.0122(8) 0.0023(6) -0.0015(6) 0.0021(6)
O1 0.033(4) 0.034(4) 0.029(4) -0.010(3) -0.010(3) -0.007(3)
O2 0.036(6) 0.032(6) 0.029(6) 0.013(5) 0.005(5) -0.010(5)
O3 0.013(3) 0.012(3) 0.024(3) -0.002(3) -0.009(3) 0.010(2)
O4 0.015(3) 0.010(3) 0.019(3) -0.001(2) 0.001(3) -0.001(3)
O5 0.020(3) 0.023(3) 0.014(3) -0.002(3) -0.011(3) 0.003(3)
O6 0.017(3) 0.007(3) 0.024(3) -0.004(2) -0.003(3) -0.001(3)

loop_
_atom_type_symbol
_atom_type_description
_atom_type_scat_dispersion_real
_atom_type_scat_dispersion_imag
_atom_type_scat_source
O O 0.0110 0.0060 'International Tables Vol C Tables 4.2.6.8 and 6.1.1.4'
V V 0.3010 0.5290 'International Tables Vol C Tables 4.2.6.8 and 6.1.1.4'
Cd Cd -0.8080 1.2020 'International Tables Vol C Tables 4.2.6.8 and 6.1.1.4'
Te Te -0.5310 1.6750 'International Tables Vol C Tables 4.2.6.8 and 6.1.1.4'

loop_
_geom_angle_atom_site_label_1
_geom_angle_atom_site_label_2
_geom_angle_atom_site_label_3
_geom_angle
_geom_angle_site_symmetry_1
_geom_angle_site_symmetry_3
O6 Cd1 O5 100.6(2) 2_567 2_667
O6 Cd1 O5 128.2(2) 2_567 1_545
O5 Cd1 O5 71.4(3) 2_667 1_545
O6 Cd1 O6 77.9(2) 2_567 .
O5 Cd1 O6 139.4(2) 2_667 .
O5 Cd1 O6 140.6(2) 1_545 .
O6 Cd1 O4 137.7(2) 2_567 2_666
O5 Cd1 O4 85.2(2) 2_667 2_666
O5 Cd1 O4 93.6(2) 1_545 2_666
O6 Cd1 O4 71.5(2) . 2_666
O6 Cd1 O3 107.4(2) 2_567 .
O5 Cd1 O3 136.2(2) 2_667 .
O5 Cd1 O3 64.88(19) 1_545 .
O6 Cd1 O3 80.13(19) . .
O4 Cd1 O3 95.4(2) 2_666 .
O5 Te1 O6 99.0(3) . .
O5 Te1 O3 84.6(2) . 1_565
O6 Te1 O3 93.0(2) . 1_565
O5 Te1 O4 84.9(2) . 2_666
O6 Te1 O4 81.2(2) . 2_666
O3 Te1 O4 167.1(2) 1_565 2_666
O1 V1 O4 107.2(3) . .
O1 V1 O2 108.2(2) . .
O4 V1 O2 108.90(19) . .
O1 V1 O3 108.9(3) . 2_566
O4 V1 O3 110.5(3) . 2_566
O2 V1 O3 112.9(2) . 2_566
V1 O2 V1 180.0 2_566 .
V1 O3 Te1 137.0(4) 2_566 1_545
V1 O3 Cd1 126.4(3) 2_566 .
Te1 O3 Cd1 96.2(2) 1_545 .
V1 O4 Te1 130.3(3) . 2_666
V1 O4 Cd1 124.6(3) . 2_666
Te1 O4 Cd1 94.2(2) 2_666 2_666
Te1 O5 Cd1 136.9(3) . 2_667
Te1 O5 Cd1 113.7(3) . 1_565
Cd1 O5 Cd1 108.6(3) 2_667 1_565
Te1 O6 Cd1 127.8(3) . 2_567
Te1 O6 Cd1 111.4(3) . .
Cd1 O6 Cd1 102.1(2) 2_567 .

loop_
_geom_bond_atom_site_label_1
_geom_bond_atom_site_label_2
_geom_bond_distance
_geom_bond_site_symmetry_2
Cd1 O6 2.204(6) 2_567
Cd1 O5 2.233(5) 2_667
Cd1 O5 2.237(6) 1_545
Cd1 O6 2.313(5) .
Cd1 O4 2.391(5) 2_666
Cd1 O3 2.574(6) .
Te1 O5 1.850(6) .
Te1 O6 1.860(5) .
Te1 O3 2.005(6) 1_565
Te1 O4 2.328(6) 2_666
V1 O1 1.608(7) .
V1 O4 1.688(6) .
V1 O2 1.7692(13) .
V1 O3 1.781(6) 2_566
